data_7004022
loop_
_publ_author_name
'Chou, Chang-Chuan'
'Liu, Hsueh-Ju'
'Su, Chan-Cheng'

_publ_section_title
;
 The first stereochemically nonrigid monomeric two-coordinate copper(i)
 complexes with homoleptic and heteroleptic &#x201C;N2&#x201D; donor
 set
;
_journal_issue 25
_journal_name_full 'Dalton Transactions'
_journal_page_first 3358
_journal_page_last 3362
_journal_paper_doi 10.1039/B802095G
_journal_year 2008
_chemical_formula_moiety 'C22 H40 Cl Cu N4 O4'
_chemical_formula_sum 'C22 H40 Cl Cu N4 O4'
_chemical_formula_weight 523.57
_chemical_name_systematic
;
?
;
_space_group_IT_number 2
_symmetry_cell_setting triclinic
_symmetry_space_group_name_Hall '-P 1'
_symmetry_space_group_name_H-M 'P -1'
_atom_sites_solution_hydrogens geom
_atom_sites_solution_primary direct
_atom_sites_solution_secondary difmap
_audit_creation_method SHELXL-97
_cell_angle_alpha 84.0340(10)
_cell_angle_beta 70.9700(10)
_cell_angle_gamma 68.6060(10)
_cell_formula_units_Z 2
_cell_length_a 10.2144(2)
_cell_length_b 11.1501(2)
_cell_length_c 13.6442(3)
_cell_measurement_reflns_used 15022
_cell_measurement_temperature 200(2)
_cell_measurement_theta_max 25.35
_cell_measurement_theta_min 2.037
_cell_volume 1367.61(5)
_computing_cell_refinement 'HKL Scalepack (Otwinowski & Minor 1997)'
_computing_data_collection 'Collect (Nonius BV, 1997-2000)'
_computing_data_reduction 'HKL Denzo and Scalepack (Otwinowski & Minor 1997)'
_computing_molecular_graphics 'Ortep-3 for Windows (Farrugia, 1997)'
_computing_publication_material 'WinGX publication routines (Farrugia, 1999)'
_computing_structure_refinement 'SHELXL-97 (Sheldrick, 1997)'
_computing_structure_solution 'SHELXS-86 (Sheldrick, 1986)'
_diffrn_ambient_temperature 200(2)
_diffrn_detector_area_resol_mean 9
_diffrn_measured_fraction_theta_full 0.981
_diffrn_measured_fraction_theta_max 0.981
_diffrn_measurement_device_type KappaCCD
_diffrn_measurement_method 'CCD rotation images, thick slices'
_diffrn_radiation_monochromator graphite
_diffrn_radiation_source 'fine-focus sealed tube'
_diffrn_radiation_type MoK\a
_diffrn_radiation_wavelength 0.71073
_diffrn_reflns_av_R_equivalents 0.0694
_diffrn_reflns_av_sigmaI/netI 0.0470
_diffrn_reflns_limit_h_max 12
_diffrn_reflns_limit_h_min -12
_diffrn_reflns_limit_k_max 13
_diffrn_reflns_limit_k_min -13
_diffrn_reflns_limit_l_max 16
_diffrn_reflns_limit_l_min -16
_diffrn_reflns_number 15553
_diffrn_reflns_theta_full 25.37
_diffrn_reflns_theta_max 25.37
_diffrn_reflns_theta_min 2.25
_exptl_absorpt_coefficient_mu 0.928
_exptl_absorpt_correction_T_max 0.828
_exptl_absorpt_correction_T_min 0.5744
_exptl_absorpt_correction_type multi-scan
_exptl_absorpt_process_details 'SADABS, R. Blessing, 1995'
_exptl_crystal_colour colorless
_exptl_crystal_density_diffrn 1.271
_exptl_crystal_density_method 'not measured'
_exptl_crystal_description prism
_exptl_crystal_F_000 556
_exptl_crystal_size_max 0.65
_exptl_crystal_size_mid 0.5
_exptl_crystal_size_min 0.2
_refine_diff_density_max 0.888
_refine_diff_density_min -0.675
_refine_diff_density_rms 0.144
_refine_ls_extinction_coef 0.034(4)
_refine_ls_extinction_expression Fc^*^=kFc[1+0.001xFc^2^\l^3^/sin(2\q)]^-1/4^
_refine_ls_extinction_method SHELXL
_refine_ls_goodness_of_fit_ref 1.065
_refine_ls_hydrogen_treatment constr
_refine_ls_matrix_type full
_refine_ls_number_parameters 286
_refine_ls_number_reflns 4929
_refine_ls_number_restraints 0
_refine_ls_restrained_S_all 1.065
_refine_ls_R_factor_all 0.0705
_refine_ls_R_factor_gt 0.0601
_refine_ls_shift/su_max 0.000
_refine_ls_shift/su_mean 0.000
_refine_ls_structure_factor_coef Fsqd
_refine_ls_weighting_details 'calc w=1/[\s^2^(Fo^2^)+(0.0980P)^2^+1.6456P] where P=(Fo^2^+2Fc^2^)/3'
_refine_ls_weighting_scheme calc
_refine_ls_wR_factor_gt 0.1609
_refine_ls_wR_factor_ref 0.1731
_reflns_number_gt 4290
_reflns_number_total 4929
_reflns_threshold_expression >2sigma(I)
_cod_data_source_file B802095G.txt
_cod_data_source_block 6975
_cod_database_code 7004022

loop_
_symmetry_equiv_pos_as_xyz
'x, y, z'
'-x, -y, -z'

loop_
_atom_site_label
_atom_site_type_symbol
_atom_site_fract_x
_atom_site_fract_y
_atom_site_fract_z
_atom_site_U_iso_or_equiv
_atom_site_adp_type
_atom_site_occupancy
_atom_site_symmetry_multiplicity
_atom_site_calc_flag
_atom_site_refinement_flags
_atom_site_disorder_assembly
_atom_site_disorder_group
C1 C 0.1544(4) 0.2654(3) -0.0049(3) 0.0312(7) Uani 1 1 d . . .
C2 C 0.0044(4) 0.2523(4) 0.0185(3) 0.0384(8) Uani 1 1 d . . .
C3 C -0.0036(6) 0.1423(6) 0.0925(5) 0.0806(18) Uani 1 1 d . . .
H3A H 0.0758 0.0646 0.0624 0.121 Uiso 1 1 calc R . .
H3B H -0.0965 0.1310 0.1053 0.121 Uiso 1 1 calc R . .
H3C H 0.0048 0.1615 0.1567 0.121 Uiso 1 1 calc R . .
C4 C -0.1173(5) 0.3750(5) 0.0634(5) 0.0765(17) Uani 1 1 d . . .
H4A H -0.2110 0.3648 0.0777 0.115 Uiso 1 1 calc R . .
H4B H -0.1113 0.4431 0.0149 0.115 Uiso 1 1 calc R . .
H4C H -0.1077 0.3960 0.1266 0.115 Uiso 1 1 calc R . .
C5 C -0.0090(6) 0.2160(6) -0.0827(4) 0.0728(15) Uani 1 1 d . . .
H5A H 0.0696 0.1368 -0.1104 0.109 Uiso 1 1 calc R . .
H5B H -0.0025 0.2831 -0.1321 0.109 Uiso 1 1 calc R . .
H5C H -0.1026 0.2054 -0.0687 0.109 Uiso 1 1 calc R . .
C6 C 0.2643(4) 0.2540(4) -0.0989(3) 0.0369(8) Uani 1 1 d . . .
H6 H 0.2600 0.2391 -0.1634 0.044 Uiso 1 1 calc R . .
C7 C 0.3820(4) 0.2691(3) -0.0790(3) 0.0353(8) Uani 1 1 d . . .
C8 C 0.5347(4) 0.2601(4) -0.1493(3) 0.0468(9) Uani 1 1 d . . .
C9 C 0.5344(6) 0.2698(7) -0.2609(4) 0.0848(13) Uani 1 1 d . . .
H9A H 0.6309 0.2640 -0.3062 0.127 Uiso 1 1 calc R . .
H9B H 0.4630 0.3508 -0.2704 0.127 Uiso 1 1 calc R . .
H9C H 0.5092 0.2007 -0.2767 0.127 Uiso 1 1 calc R . .
C10 C 0.5784(6) 0.3657(7) -0.1225(5) 0.0848(13) Uani 1 1 d . . .
H10A H 0.6753 0.3586 -0.1677 0.127 Uiso 1 1 calc R . .
H10B H 0.5790 0.3571 -0.0519 0.127 Uiso 1 1 calc R . .
H10C H 0.5085 0.4482 -0.1309 0.127 Uiso 1 1 calc R . .
C11 C 0.6433(5) 0.1298(6) -0.1330(5) 0.0808(17) Uani 1 1 d . . .
H11A H 0.7412 0.1216 -0.1769 0.121 Uiso 1 1 calc R . .
H11B H 0.6160 0.0627 -0.1500 0.121 Uiso 1 1 calc R . .
H11C H 0.6412 0.1228 -0.0619 0.121 Uiso 1 1 calc R . .
C12 C -0.0503(4) 0.3304(3) 0.4418(3) 0.0312(7) Uani 1 1 d . . .
C13 C -0.1822(4) 0.4441(3) 0.4303(3) 0.0388(8) Uani 1 1 d . . .
C14 C -0.1343(5) 0.5297(4) 0.3405(4) 0.0521(10) Uani 1 1 d . . .
H14A H -0.2195 0.6010 0.3350 0.078 Uiso 1 1 calc R . .
H14B H -0.0877 0.4802 0.2770 0.078 Uiso 1 1 calc R . .
H14C H -0.0657 0.5614 0.3535 0.078 Uiso 1 1 calc R . .
C15 C -0.2907(5) 0.3931(4) 0.4096(5) 0.0629(14) Uani 1 1 d . . .
H15A H -0.3750 0.4642 0.4021 0.094 Uiso 1 1 calc R . .
H15B H -0.3225 0.3414 0.4666 0.094 Uiso 1 1 calc R . .
H15C H -0.2430 0.3417 0.3471 0.094 Uiso 1 1 calc R . .
C16 C -0.2573(5) 0.5263(4) 0.5301(4) 0.0599(12) Uani 1 1 d . . .
H16A H -0.3406 0.5983 0.5225 0.090 Uiso 1 1 calc R . .
H16B H -0.1880 0.5569 0.5432 0.090 Uiso 1 1 calc R . .
H16C H -0.2903 0.4750 0.5871 0.090 Uiso 1 1 calc R . .
C17 C -0.0332(4) 0.2610(3) 0.5314(3) 0.0349(8) Uani 1 1 d . . .
H17 H -0.1014 0.2771 0.5976 0.042 Uiso 1 1 calc R . .
C18 C 0.1028(4) 0.1651(3) 0.5032(3) 0.0312(7) Uani 1 1 d . . .
C19 C 0.1853(4) 0.0622(3) 0.5651(3) 0.0357(8) Uani 1 1 d . . .
C20 C 0.0774(6) 0.0130(6) 0.6481(4) 0.0760(16) Uani 1 1 d . . .
H20A H 0.1301 -0.0522 0.6870 0.114 Uiso 1 1 calc R . .
H20B H 0.0287 -0.0228 0.6161 0.114 Uiso 1 1 calc R . .
H20C H 0.0052 0.0829 0.6937 0.114 Uiso 1 1 calc R . .
C21 C 0.2652(7) 0.1185(5) 0.6126(5) 0.0750(17) Uani 1 1 d . . .
H21A H 0.3176 0.0538 0.6520 0.112 Uiso 1 1 calc R . .
H21B H 0.1947 0.1899 0.6574 0.112 Uiso 1 1 calc R . .
H21C H 0.3341 0.1475 0.5586 0.112 Uiso 1 1 calc R . .
C22 C 0.3005(6) -0.0510(4) 0.4949(4) 0.0678(14) Uani 1 1 d . . .
H22A H 0.3513 -0.1153 0.5354 0.102 Uiso 1 1 calc R . .
H22B H 0.3703 -0.0215 0.4422 0.102 Uiso 1 1 calc R . .
H22C H 0.2523 -0.0876 0.4630 0.102 Uiso 1 1 calc R . .
Cu1 Cu 0.12848(5) 0.29258(4) 0.21634(3) 0.0363(2) Uani 1 1 d . . .
N1 N 0.2006(3) 0.2878(3) 0.0710(2) 0.0332(6) Uani 1 1 d . . .
N2 N 0.3390(3) 0.2904(3) 0.0228(2) 0.0354(7) Uani 1 1 d . . .
H2 H 0.3926 0.3043 0.0544 0.042 Uiso 1 1 calc R . .
N3 N 0.0706(3) 0.2781(3) 0.3618(2) 0.0342(6) Uani 1 1 d . . .
N4 N 0.1621(3) 0.1774(3) 0.4008(2) 0.0347(7) Uani 1 1 d . . .
H4 H 0.2476 0.1277 0.3643 0.042 Uiso 1 1 calc R . .
Cl1 Cl 0.52099(11) 0.19111(11) 0.22246(8) 0.0507(3) Uani 1 1 d . . .
O1 O 0.6239(9) 0.1608(9) 0.1233(7) 0.087(3) Uiso 0.572(16) 1 d P A 1
O1A O 0.6661(12) 0.0934(11) 0.1650(9) 0.085(4) Uiso 0.428(16) 1 d P A 2
O2 O 0.4323(9) 0.3082(4) 0.1950(5) 0.162(3) Uani 1 1 d . A .
O3 O 0.4432(5) 0.1071(4) 0.2477(4) 0.114(2) Uani 1 1 d . A .
O4 O 0.5868(11) 0.2223(7) 0.2897(7) 0.075(3) Uiso 0.585(18) 1 d P A 7
O4A O 0.5143(13) 0.2065(8) 0.3267(8) 0.067(4) Uiso 0.415(18) 1 d P A 8

loop_
_atom_site_aniso_label
_atom_site_aniso_U_11
_atom_site_aniso_U_22
_atom_site_aniso_U_33
_atom_site_aniso_U_23
_atom_site_aniso_U_13
_atom_site_aniso_U_12
C1 0.0302(17) 0.0313(16) 0.0343(18) 0.0042(14) -0.0153(14) -0.0097(13)
C2 0.0332(18) 0.0427(19) 0.046(2) 0.0043(16) -0.0166(16) -0.0185(15)
C3 0.067(3) 0.090(4) 0.109(5) 0.044(3) -0.039(3) -0.055(3)
C4 0.035(2) 0.069(3) 0.124(5) -0.025(3) -0.025(3) -0.008(2)
C5 0.059(3) 0.109(4) 0.071(3) -0.006(3) -0.028(3) -0.045(3)
C6 0.0376(19) 0.047(2) 0.0293(18) -0.0014(15) -0.0136(15) -0.0146(16)
C7 0.0292(17) 0.0404(18) 0.0343(19) 0.0008(15) -0.0107(15) -0.0093(14)
C8 0.0317(19) 0.066(3) 0.041(2) -0.0033(19) -0.0072(17) -0.0172(18)
C9 0.056(2) 0.134(4) 0.064(2) -0.004(2) 0.0023(19) -0.051(2)
C10 0.056(2) 0.134(4) 0.064(2) -0.004(2) 0.0023(19) -0.051(2)
C11 0.034(2) 0.081(4) 0.102(5) -0.014(3) 0.000(3) -0.005(2)
C12 0.0289(16) 0.0331(17) 0.0338(18) 0.0016(14) -0.0124(14) -0.0113(13)
C13 0.0333(18) 0.0334(18) 0.049(2) 0.0043(15) -0.0157(16) -0.0089(15)
C14 0.053(2) 0.038(2) 0.060(3) 0.0111(19) -0.022(2) -0.0092(18)
C15 0.045(2) 0.045(2) 0.110(4) 0.014(2) -0.047(3) -0.0139(19)
C16 0.048(2) 0.051(2) 0.061(3) -0.008(2) -0.011(2) 0.002(2)
C17 0.0292(17) 0.0412(19) 0.0307(18) 0.0010(14) -0.0058(14) -0.0115(14)
C18 0.0300(17) 0.0387(18) 0.0287(17) 0.0053(14) -0.0108(14) -0.0161(14)
C19 0.0364(18) 0.0374(18) 0.0351(18) 0.0064(15) -0.0155(15) -0.0128(15)
C20 0.059(3) 0.092(4) 0.070(3) 0.045(3) -0.021(3) -0.029(3)
C21 0.094(4) 0.051(3) 0.112(5) 0.021(3) -0.079(4) -0.026(3)
C22 0.078(3) 0.049(3) 0.057(3) 0.004(2) -0.025(3) 0.002(2)
Cu1 0.0347(3) 0.0454(3) 0.0279(3) 0.00618(19) -0.0119(2) -0.0127(2)
N1 0.0293(14) 0.0423(16) 0.0308(15) 0.0064(12) -0.0136(12) -0.0135(12)
N2 0.0284(14) 0.0500(17) 0.0322(16) 0.0017(13) -0.0137(12) -0.0153(13)
N3 0.0303(15) 0.0383(15) 0.0320(15) 0.0065(12) -0.0133(12) -0.0082(12)
N4 0.0272(14) 0.0386(15) 0.0313(15) 0.0030(12) -0.0101(12) -0.0033(12)
Cl1 0.0419(5) 0.0746(7) 0.0446(6) 0.0110(5) -0.0227(4) -0.0251(5)
O2 0.318(9) 0.079(3) 0.210(6) 0.062(3) -0.232(7) -0.091(4)
O3 0.086(3) 0.076(3) 0.132(4) -0.033(3) 0.056(3) -0.045(2)

loop_
_atom_type_symbol
_atom_type_description
_atom_type_scat_dispersion_real
_atom_type_scat_dispersion_imag
_atom_type_scat_source
C C 0.0033 0.0016 'International Tables Vol C Tables 4.2.6.8 and 6.1.1.4'
H H 0.0000 0.0000 'International Tables Vol C Tables 4.2.6.8 and 6.1.1.4'
Cu Cu 0.3201 1.2651 'International Tables Vol C Tables 4.2.6.8 and 6.1.1.4'
N N 0.0061 0.0033 'International Tables Vol C Tables 4.2.6.8 and 6.1.1.4'
Cl Cl 0.1484 0.1585 'International Tables Vol C Tables 4.2.6.8 and 6.1.1.4'
O O 0.0106 0.0060 'International Tables Vol C Tables 4.2.6.8 and 6.1.1.4'

loop_
_geom_angle_atom_site_label_1
_geom_angle_atom_site_label_2
_geom_angle_atom_site_label_3
_geom_angle
_geom_angle_site_symmetry_1
_geom_angle_site_symmetry_3
_geom_angle_publ_flag
N1 C1 C6 109.3(3) . . ?
N1 C1 C2 121.5(3) . . ?
C6 C1 C2 129.3(3) . . ?
C4 C2 C3 110.8(4) . . ?
C4 C2 C1 110.7(3) . . ?
C3 C2 C1 109.0(3) . . ?
C4 C2 C5 110.5(4) . . ?
C3 C2 C5 107.2(4) . . ?
C1 C2 C5 108.6(3) . . ?
C2 C3 H3A 109.5 . . ?
C2 C3 H3B 109.5 . . ?
H3A C3 H3B 109.5 . . ?
C2 C3 H3C 109.5 . . ?
H3A C3 H3C 109.5 . . ?
H3B C3 H3C 109.5 . . ?
C2 C4 H4A 109.5 . . ?
C2 C4 H4B 109.5 . . ?
H4A C4 H4B 109.5 . . ?
C2 C4 H4C 109.5 . . ?
H4A C4 H4C 109.5 . . ?
H4B C4 H4C 109.5 . . ?
C2 C5 H5A 109.5 . . ?
C2 C5 H5B 109.5 . . ?
H5A C5 H5B 109.5 . . ?
C2 C5 H5C 109.5 . . ?
H5A C5 H5C 109.5 . . ?
H5B C5 H5C 109.5 . . ?
C1 C6 C7 107.1(3) . . ?
C1 C6 H6 126.4 . . ?
C7 C6 H6 126.4 . . ?
N2 C7 C6 105.9(3) . . ?
N2 C7 C8 122.5(3) . . ?
C6 C7 C8 131.6(3) . . ?
C7 C8 C10 110.6(4) . . ?
C7 C8 C9 108.7(3) . . ?
C10 C8 C9 110.9(4) . . ?
C7 C8 C11 107.8(4) . . ?
C10 C8 C11 109.2(4) . . ?
C9 C8 C11 109.6(4) . . ?
C8 C9 H9A 109.5 . . ?
C8 C9 H9B 109.5 . . ?
H9A C9 H9B 109.5 . . ?
C8 C9 H9C 109.5 . . ?
H9A C9 H9C 109.5 . . ?
H9B C9 H9C 109.5 . . ?
C8 C10 H10A 109.5 . . ?
C8 C10 H10B 109.5 . . ?
H10A C10 H10B 109.5 . . ?
C8 C10 H10C 109.5 . . ?
H10A C10 H10C 109.5 . . ?
H10B C10 H10C 109.5 . . ?
C8 C11 H11A 109.5 . . ?
C8 C11 H11B 109.5 . . ?
H11A C11 H11B 109.5 . . ?
C8 C11 H11C 109.5 . . ?
H11A C11 H11C 109.5 . . ?
H11B C11 H11C 109.5 . . ?
N3 C12 C17 109.0(3) . . ?
N3 C12 C13 122.6(3) . . ?
C17 C12 C13 128.4(3) . . ?
C12 C13 C15 108.6(3) . . ?
C12 C13 C16 109.6(3) . . ?
C15 C13 C16 109.9(4) . . ?
C12 C13 C14 111.1(3) . . ?
C15 C13 C14 109.6(4) . . ?
C16 C13 C14 108.1(3) . . ?
C13 C14 H14A 109.5 . . ?
C13 C14 H14B 109.5 . . ?
H14A C14 H14B 109.5 . . ?
C13 C14 H14C 109.5 . . ?
H14A C14 H14C 109.5 . . ?
H14B C14 H14C 109.5 . . ?
C13 C15 H15A 109.5 . . ?
C13 C15 H15B 109.5 . . ?
H15A C15 H15B 109.5 . . ?
C13 C15 H15C 109.5 . . ?
H15A C15 H15C 109.5 . . ?
H15B C15 H15C 109.5 . . ?
C13 C16 H16A 109.5 . . ?
C13 C16 H16B 109.5 . . ?
H16A C16 H16B 109.5 . . ?
C13 C16 H16C 109.5 . . ?
H16A C16 H16C 109.5 . . ?
H16B C16 H16C 109.5 . . ?
C18 C17 C12 107.1(3) . . ?
C18 C17 H17 126.4 . . ?
C12 C17 H17 126.4 . . ?
N4 C18 C17 106.0(3) . . ?
N4 C18 C19 121.9(3) . . ?
C17 C18 C19 132.1(3) . . ?
C21 C19 C20 111.0(4) . . ?
C21 C19 C18 109.1(3) . . ?
C20 C19 C18 109.7(3) . . ?
C21 C19 C22 108.0(4) . . ?
C20 C19 C22 108.5(4) . . ?
C18 C19 C22 110.6(3) . . ?
C19 C20 H20A 109.5 . . ?
C19 C20 H20B 109.5 . . ?
H20A C20 H20B 109.5 . . ?
C19 C20 H20C 109.5 . . ?
H20A C20 H20C 109.5 . . ?
H20B C20 H20C 109.5 . . ?
C19 C21 H21A 109.5 . . ?
C19 C21 H21B 109.5 . . ?
H21A C21 H21B 109.5 . . ?
C19 C21 H21C 109.5 . . ?
H21A C21 H21C 109.5 . . ?
H21B C21 H21C 109.5 . . ?
C19 C22 H22A 109.5 . . ?
C19 C22 H22B 109.5 . . ?
H22A C22 H22B 109.5 . . ?
C19 C22 H22C 109.5 . . ?
H22A C22 H22C 109.5 . . ?
H22B C22 H22C 109.5 . . ?
N1 Cu1 N3 173.58(12) . . ?
C1 N1 N2 105.5(3) . . ?
C1 N1 Cu1 134.6(2) . . ?
N2 N1 Cu1 119.3(2) . . ?
C7 N2 N1 112.2(3) . . ?
C7 N2 H2 123.9 . . ?
N1 N2 H2 123.9 . . ?
C12 N3 N4 106.0(3) . . ?
C12 N3 Cu1 137.0(2) . . ?
N4 N3 Cu1 116.2(2) . . ?
C18 N4 N3 111.9(3) . . ?
C18 N4 H4 124.0 . . ?
N3 N4 H4 124.0 . . ?
O2 Cl1 O3 108.9(4) . . ?
O2 Cl1 O1 95.2(6) . . ?
O3 Cl1 O1 109.8(4) . . ?
O2 Cl1 O4A 106.5(4) . . ?
O3 Cl1 O4A 94.4(6) . . ?
O1 Cl1 O4A 140.3(6) . . ?
O2 Cl1 O4 105.6(3) . . ?
O3 Cl1 O4 124.1(5) . . ?
O1 Cl1 O4 109.4(5) . . ?
O2 Cl1 O1A 133.2(6) . . ?
O3 Cl1 O1A 95.8(4) . . ?
O4A Cl1 O1A 110.6(6) . . ?
O4 Cl1 O1A 91.1(5) . . ?

loop_
_geom_bond_atom_site_label_1
_geom_bond_atom_site_label_2
_geom_bond_distance
_geom_bond_site_symmetry_2
_geom_bond_publ_flag
C1 N1 1.348(4) . ?
C1 C6 1.383(5) . ?
C1 C2 1.518(5) . ?
C2 C4 1.493(6) . ?
C2 C3 1.514(6) . ?
C2 C5 1.540(6) . ?
C3 H3A 0.9600 . ?
C3 H3B 0.9600 . ?
C3 H3C 0.9600 . ?
C4 H4A 0.9600 . ?
C4 H4B 0.9600 . ?
C4 H4C 0.9600 . ?
C5 H5A 0.9600 . ?
C5 H5B 0.9600 . ?
C5 H5C 0.9600 . ?
C6 C7 1.384(5) . ?
C6 H6 0.9300 . ?
C7 N2 1.332(5) . ?
C7 C8 1.515(5) . ?
C8 C10 1.516(7) . ?
C8 C9 1.516(7) . ?
C8 C11 1.519(7) . ?
C9 H9A 0.9600 . ?
C9 H9B 0.9600 . ?
C9 H9C 0.9600 . ?
C10 H10A 0.9600 . ?
C10 H10B 0.9600 . ?
C10 H10C 0.9600 . ?
C11 H11A 0.9600 . ?
C11 H11B 0.9600 . ?
C11 H11C 0.9600 . ?
C12 N3 1.336(4) . ?
C12 C17 1.403(5) . ?
C12 C13 1.516(5) . ?
C13 C15 1.526(5) . ?
C13 C16 1.532(6) . ?
C13 C14 1.535(6) . ?
C14 H14A 0.9600 . ?
C14 H14B 0.9600 . ?
C14 H14C 0.9600 . ?
C15 H15A 0.9600 . ?
C15 H15B 0.9600 . ?
C15 H15C 0.9600 . ?
C16 H16A 0.9600 . ?
C16 H16B 0.9600 . ?
C16 H16C 0.9600 . ?
C17 C18 1.369(5) . ?
C17 H17 0.9300 . ?
C18 N4 1.344(4) . ?
C18 C19 1.515(5) . ?
C19 C21 1.511(6) . ?
C19 C20 1.515(6) . ?
C19 C22 1.526(6) . ?
C20 H20A 0.9600 . ?
C20 H20B 0.9600 . ?
C20 H20C 0.9600 . ?
C21 H21A 0.9600 . ?
C21 H21B 0.9600 . ?
C21 H21C 0.9600 . ?
C22 H22A 0.9600 . ?
C22 H22B 0.9600 . ?
C22 H22C 0.9600 . ?
Cu1 N1 1.876(3) . ?
Cu1 N3 1.885(3) . ?
N1 N2 1.361(4) . ?
N2 H2 0.8600 . ?
N3 N4 1.360(4) . ?
N4 H4 0.8600 . ?
Cl1 O2 1.386(5) . ?
Cl1 O3 1.387(4) . ?
Cl1 O1 1.399(8) . ?
Cl1 O4A 1.427(10) . ?
Cl1 O4 1.433(7) . ?
Cl1 O1A 1.497(11) . ?
